data_7050629
loop_
_publ_author_name
'Chu, Qianli'
'Wang, Zheming'
'Huang, Qichen'
'Yan, Chunhua'
'Zhu, Shizheng'

_publ_section_title
;
 Fluorine-containing donor-acceptor complexes: crystallographic study
 of the interactions between electronegative atoms (N, O, S) and
 halogen atoms (I, Br)
;
_journal_issue 10
_journal_name_full 'New Journal of Chemistry'
_journal_page_first 1522
_journal_paper_doi 10.1039/b305312c
_journal_volume 27
_journal_year 2003
_chemical_formula_sum 'C8 H14 Br2 F4 N2'
_chemical_formula_weight 374.03
_chemical_melting_point 303
_chemical_name_systematic
;
?
;
_space_group_IT_number 15
_symmetry_cell_setting monoclinic
_symmetry_space_group_name_Hall '-C 2yc'
_symmetry_space_group_name_H-M 'C 1 2/c 1'
_atom_sites_solution_hydrogens geom
_atom_sites_solution_primary direct
_atom_sites_solution_secondary difmap
_audit_creation_method SHELXL-97
_cell_angle_alpha 90.00
_cell_angle_beta 127.5085(16)
_cell_angle_gamma 90.00
_cell_formula_units_Z 4
_cell_length_a 15.2502(3)
_cell_length_b 10.4520(4)
_cell_length_c 10.5579(3)
_cell_measurement_reflns_used 5967
_cell_measurement_temperature 180(2)
_cell_measurement_theta_max 29.131
_cell_measurement_theta_min 3.395
_cell_volume 1334.96(7)
_computing_cell_refinement 'HKL Scalepack (Otwinowski & Minor, 1997)'
_computing_data_collection 'KappaCCD (Nonius B. V., 1998)'
_computing_data_reduction 'HKL Denzo (Otwinowski & Minor, 1997) & maXus (Mackay et al., 1998)'
_computing_molecular_graphics 'Bruker SHELXTL V5.1 (Sheldrick, 1998)'
_computing_publication_material 'SHELXL-97 (Sheldrick, 1997)'
_computing_structure_refinement 'SHELXL-97 (Sheldrick, 1997)'
_computing_structure_solution 'SHELXS-97 (Sheldrick, 1997)'
_diffrn_ambient_temperature 180(2)
_diffrn_detector_area_resol_mean 0.71
_diffrn_measured_fraction_theta_full 0.998
_diffrn_measured_fraction_theta_max 0.998
_diffrn_measurement_device_type 'NONIUS KappaCCD Diffractometer'
_diffrn_measurement_method CCD
_diffrn_radiation_monochromator graphite
_diffrn_radiation_source 'fine-focus sealed tube'
_diffrn_radiation_type MoK\a
_diffrn_radiation_wavelength 0.71073
_diffrn_reflns_av_R_equivalents 0.0565
_diffrn_reflns_av_sigmaI/netI 0.0319
_diffrn_reflns_limit_h_max 20
_diffrn_reflns_limit_h_min -20
_diffrn_reflns_limit_k_max 14
_diffrn_reflns_limit_k_min -14
_diffrn_reflns_limit_l_max 14
_diffrn_reflns_limit_l_min -13
_diffrn_reflns_number 11589
_diffrn_reflns_theta_full 29.10
_diffrn_reflns_theta_max 29.10
_diffrn_reflns_theta_min 3.88
_exptl_absorpt_coefficient_mu 6.096
_exptl_absorpt_correction_T_max 0.088
_exptl_absorpt_correction_T_min 0.034
_exptl_absorpt_correction_type multi-scan
_exptl_absorpt_process_details
;
multi-scan from symmetry-related measurements
Sortav (Blessing 1995)
;
_exptl_crystal_colour colorless
_exptl_crystal_density_diffrn 1.861
_exptl_crystal_density_method 'not measured'
_exptl_crystal_description block
_exptl_crystal_F_000 728
_exptl_crystal_size_max 0.60
_exptl_crystal_size_mid 0.50
_exptl_crystal_size_min 0.50
_refine_diff_density_max 0.779
_refine_diff_density_min -0.532
_refine_diff_density_rms 0.077
_refine_ls_extinction_coef 0.0111(5)
_refine_ls_extinction_expression Fc^*^=kFc[1+0.001xFc^2^\l^3^/sin(2\q)]^-1/4^
_refine_ls_extinction_method SHELXL
_refine_ls_goodness_of_fit_ref 1.030
_refine_ls_hydrogen_treatment mixed
_refine_ls_matrix_type full
_refine_ls_number_parameters 89
_refine_ls_number_reflns 1796
_refine_ls_number_restraints 0
_refine_ls_restrained_S_all 1.030
_refine_ls_R_factor_all 0.0593
_refine_ls_R_factor_gt 0.0374
_refine_ls_shift/su_max 0.001
_refine_ls_shift/su_mean 0.000
_refine_ls_structure_factor_coef Fsqd
_refine_ls_weighting_details 'calc w=1/[\s^2^(Fo^2^)+(0.0220P)^2^+4.4380P] where P=(Fo^2^+2Fc^2^)/3'
_refine_ls_weighting_scheme calc
_refine_ls_wR_factor_gt 0.0734
_refine_ls_wR_factor_ref 0.0815
_reflns_number_gt 1329
_reflns_number_total 1796
_reflns_threshold_expression >2sigma(I)
_cod_data_source_file b305312c.txt
_cod_data_source_block Comp3
_cod_depositor_comments
;
The following automatic conversions were performed:
'_symmetry_cell_setting' value 'Monoclinic' changed to 'monoclinic'
according to '/home/saulius/struct/CIF-dictionaries/cif_core.dic'
dictionary named 'cif_core.dic' version 2.4.1 from 2010-06-29.

Automatic conversion script
Id: cif_fix_enum 1527 2010-12-29 10:47:43Z saulius 
;
_cod_original_sg_symbol_H-M 'C 2/c'
_cod_database_code 7050629

loop_
_symmetry_equiv_pos_as_xyz
'x, y, z'
'-x, y, -z+1/2'
'x+1/2, y+1/2, z'
'-x+1/2, y+1/2, -z+1/2'
'-x, -y, -z'
'x, -y, z-1/2'
'-x+1/2, -y+1/2, -z'
'x+1/2, -y+1/2, z-1/2'

loop_
_atom_site_label
_atom_site_type_symbol
_atom_site_fract_x
_atom_site_fract_y
_atom_site_fract_z
_atom_site_U_iso_or_equiv
_atom_site_adp_type
_atom_site_occupancy
_atom_site_symmetry_multiplicity
_atom_site_calc_flag
_atom_site_refinement_flags
_atom_site_disorder_assembly
_atom_site_disorder_group
Br1 Br 0.09513(3) 0.67436(4) 0.14220(4) 0.05352(17) Uani 1 1 d . . .
N1 N 0.2756(2) 0.6658(3) 0.1255(3) 0.0376(6) Uani 1 1 d . . .
C1 C 0.3507(3) 0.5825(4) 0.2623(4) 0.0525(9) Uani 1 1 d . . .
H1A H 0.4223 0.5835 0.2859 0.079 Uiso 1 1 calc R . .
H1B H 0.3223 0.4968 0.2374 0.079 Uiso 1 1 calc R . .
H1C H 0.3569 0.6127 0.3533 0.079 Uiso 1 1 calc R . .
C2 C 0.3167(3) 0.7967(3) 0.1570(4) 0.0429(8) Uani 1 1 d . . .
H2A H 0.3887 0.7978 0.1798 0.051 Uiso 1 1 calc R . .
H2B H 0.3253 0.8291 0.2501 0.051 Uiso 1 1 calc R . .
C3 C 0.2387(3) 0.8815(3) 0.0162(4) 0.0402(7) Uani 1 1 d . . .
H3A H 0.1676 0.8835 -0.0038 0.048 Uiso 1 1 calc R . .
H3B H 0.2676 0.9680 0.0395 0.048 Uiso 1 1 calc R . .
C4 C -0.0168(8) 0.7148(9) 0.1793(11) 0.048(2) Uani 0.50 1 d P . .
C5 C -0.0105(6) 0.6392(9) 0.1786(9) 0.0414(17) Uani 0.50 1 d P . .
F1 F -0.11347(18) 0.6765(3) 0.0495(3) 0.0728(8) Uani 1 1 d . . .
F2 F -0.0243(8) 0.8381(4) 0.1993(7) 0.076(3) Uani 0.50 1 d P . .
F3 F 0.0000 0.5155(3) 0.2500 0.118(2) Uani 1 2 d S . .

loop_
_atom_site_aniso_label
_atom_site_aniso_U_11
_atom_site_aniso_U_22
_atom_site_aniso_U_33
_atom_site_aniso_U_23
_atom_site_aniso_U_13
_atom_site_aniso_U_12
Br1 0.0501(2) 0.0762(3) 0.0493(2) 0.0000(2) 0.03803(19) -0.0094(2)
N1 0.0404(14) 0.0392(15) 0.0417(14) -0.0016(12) 0.0294(12) -0.0025(12)
C1 0.056(2) 0.055(2) 0.052(2) 0.0105(18) 0.0354(19) 0.0071(18)
C2 0.0467(19) 0.045(2) 0.0405(17) -0.0100(14) 0.0283(16) -0.0091(15)
C3 0.0469(18) 0.0343(17) 0.0466(18) -0.0072(14) 0.0322(16) -0.0064(14)
C4 0.057(5) 0.049(5) 0.060(5) 0.005(5) 0.047(5) 0.004(5)
C5 0.037(4) 0.055(5) 0.038(4) 0.001(4) 0.025(3) 0.003(4)
F1 0.0419(11) 0.132(2) 0.0407(11) 0.0192(14) 0.0234(10) 0.0068(14)
F2 0.113(8) 0.040(2) 0.137(8) 0.025(3) 0.108(8) 0.023(3)
F3 0.118(3) 0.035(2) 0.276(7) 0.000 0.158(4) 0.000

loop_
_atom_type_symbol
_atom_type_description
_atom_type_scat_dispersion_real
_atom_type_scat_dispersion_imag
_atom_type_scat_source
C C 0.0033 0.0016 'International Tables Vol C Tables 4.2.6.8 and 6.1.1.4'
H H 0.0000 0.0000 'International Tables Vol C Tables 4.2.6.8 and 6.1.1.4'
N N 0.0061 0.0033 'International Tables Vol C Tables 4.2.6.8 and 6.1.1.4'
F F 0.0171 0.0103 'International Tables Vol C Tables 4.2.6.8 and 6.1.1.4'
Br Br -0.2901 2.4595 'International Tables Vol C Tables 4.2.6.8 and 6.1.1.4'

loop_
_geom_angle_atom_site_label_1
_geom_angle_atom_site_label_2
_geom_angle_atom_site_label_3
_geom_angle
_geom_angle_site_symmetry_1
_geom_angle_site_symmetry_3
_geom_angle_publ_flag
C5 Br1 C4 23.2(3) . . ?
C2 N1 C3 109.0(2) . 7_565 ?
C2 N1 C1 111.3(3) . . ?
C3 N1 C1 110.4(3) 7_565 . ?
N1 C1 H1A 109.5 . . ?
N1 C1 H1B 109.5 . . ?
H1A C1 H1B 109.5 . . ?
N1 C1 H1C 109.5 . . ?
H1A C1 H1C 109.5 . . ?
H1B C1 H1C 109.5 . . ?
N1 C2 C3 110.9(3) . . ?
N1 C2 H2A 109.5 . . ?
C3 C2 H2A 109.5 . . ?
N1 C2 H2B 109.5 . . ?
C3 C2 H2B 109.5 . . ?
H2A C2 H2B 108.0 . . ?
N1 C3 C2 110.4(3) 7_565 . ?
N1 C3 H3A 109.6 7_565 . ?
C2 C3 H3A 109.6 . . ?
N1 C3 H3B 109.6 7_565 . ?
C2 C3 H3B 109.6 . . ?
H3A C3 H3B 108.1 . . ?
C5 C4 C4 92.7(10) . 2 ?
C5 C4 F2 172.4(13) . . ?
C4 C4 F2 79.7(4) 2 . ?
C5 C4 F1 75.8(11) . . ?
C4 C4 F1 128.7(9) 2 . ?
F2 C4 F1 108.1(8) . . ?
C5 C4 C5 61.9(10) . 2 ?
C4 C4 C5 31.7(3) 2 2 ?
F2 C4 C5 110.4(6) . 2 ?
F1 C4 C5 109.2(6) . 2 ?
C5 C4 F2 142.4(13) . 2 ?
C4 C4 F2 52.1(4) 2 2 ?
F2 C4 F2 31.0(5) . 2 ?
F1 C4 F2 134.3(7) . 2 ?
C5 C4 F2 83.8(5) 2 2 ?
C5 C4 Br1 70.7(8) . . ?
C4 C4 Br1 116.9(10) 2 . ?
F2 C4 Br1 113.6(7) . . ?
F1 C4 Br1 106.1(5) . . ?
C5 C4 Br1 109.2(5) 2 . ?
F2 C4 Br1 110.4(6) 2 . ?
C4 C5 C5 86.4(9) . 2 ?
C4 C5 F1 69.8(10) . . ?
C5 C5 F1 117.7(8) 2 . ?
C4 C5 F3 148.4(11) . . ?
C5 C5 F3 62.7(3) 2 . ?
F1 C5 F3 117.8(6) . . ?
C4 C5 C4 55.5(11) . 2 ?
C5 C5 C4 31.7(3) 2 2 ?
F1 C5 C4 107.2(6) . 2 ?
F3 C5 C4 94.2(5) . 2 ?
C4 C5 Br1 86.1(9) . . ?
C5 C5 Br1 125.2(8) 2 . ?
F1 C5 Br1 110.1(5) . . ?
F3 C5 Br1 115.8(5) . . ?
C4 C5 Br1 110.1(4) 2 . ?
C4 F1 C5 34.4(4) . . ?
F2 F2 C4 96.1(6) 2 . ?
F2 F2 C4 52.9(4) 2 2 ?
C4 F2 C4 48.2(7) . 2 ?
C5 F3 C5 54.7(6) 2 . ?

loop_
_geom_bond_atom_site_label_1
_geom_bond_atom_site_label_2
_geom_bond_distance
_geom_bond_site_symmetry_2
_geom_bond_publ_flag
Br1 C5 1.906(7) . ?
Br1 C4 2.015(8) . ?
N1 C2 1.457(4) . ?
N1 C3 1.461(4) 7_565 ?
N1 C1 1.463(4) . ?
C1 H1A 0.9600 . ?
C1 H1B 0.9600 . ?
C1 H1C 0.9600 . ?
C2 C3 1.503(5) . ?
C2 H2A 0.9700 . ?
C2 H2B 0.9700 . ?
C3 N1 1.461(4) 7_565 ?
C3 H3A 0.9700 . ?
C3 H3B 0.9700 . ?
C4 C5 0.796(9) . ?
C4 C4 1.248(17) 2 ?
C4 F2 1.322(10) . ?
C4 F1 1.323(10) . ?
C4 C5 1.512(9) 2 ?
C4 F2 1.648(10) 2 ?
C5 C5 1.337(15) 2 ?
C5 F1 1.367(8) . ?
C5 F3 1.456(9) . ?
C5 C4 1.512(9) 2 ?
F2 F2 0.853(13) 2 ?
F2 C4 1.648(10) 2 ?
F3 C5 1.456(9) 2 ?
